data_4306887
loop_
_publ_author_name
'Amitava Choudhury'
'Sabine Strobel'
'Benjamin R. Martin'
'Angela L. Karst'
'Peter K. Dorhout'

_publ_section_title
;
Synthesis of a Family of Solids through the Building-Block Approach: A
Case Study with Ag+ Substitution in the Ternary Na-Ge-Se System
;
_journal_name_full 'Inorganic Chemistry'
_journal_page_first 2017
_journal_page_last 2027
_journal_paper_doi 10.1021/ic061064z
_journal_volume 46
_journal_year 2007
_chemical_formula_moiety 'Ag0.31 Ge4 Na7.69 Se10'
_chemical_formula_sum 'Ag0.31 Ge4 Na7.69 Se10'
_chemical_formula_weight 1290.40
_chemical_name_systematic
; 
 ? 
;
_space_group_IT_number 15
_symmetry_cell_setting monoclinic
_symmetry_space_group_name_Hall '-C 2yc'
_symmetry_space_group_name_H-M 'C 1 2/c 1'
_atom_sites_solution_hydrogens geom
_atom_sites_solution_primary direct
_atom_sites_solution_secondary difmap
_audit_creation_method SHELXL-97
_cell_angle_alpha 90.00
_cell_angle_beta 106.182(5)
_cell_angle_gamma 90.00
_cell_formula_units_Z 4
_cell_length_a 8.101(2)
_cell_length_b 20.147(6)
_cell_length_c 14.063(4)
_cell_measurement_reflns_used 546
_cell_measurement_temperature 298(2)
_cell_measurement_theta_max 24.24
_cell_measurement_theta_min 2.81
_cell_volume 2204.3(11)
_computing_cell_refinement 'Bruker SMART'
_computing_data_collection 'Bruker SMART'
_computing_data_reduction 'Bruker SAINT'
_computing_molecular_graphics 'Bruker SHELXTL'
_computing_publication_material 'Bruker SHELXTL'
_computing_structure_refinement 'SHELXL-97 (Sheldrick, 1997)'
_computing_structure_solution 'SHELXS-97 (Sheldrick, 1990)'
_diffrn_ambient_temperature 298(2)
_diffrn_measured_fraction_theta_full 0.989
_diffrn_measured_fraction_theta_max 0.989
_diffrn_measurement_device_type 'CCD area detector'
_diffrn_measurement_method 'phi and omega scans'
_diffrn_radiation_monochromator graphite
_diffrn_radiation_source 'fine-focus sealed tube'
_diffrn_radiation_type MoK\a
_diffrn_radiation_wavelength 0.71073
_diffrn_reflns_av_R_equivalents 0.0808
_diffrn_reflns_av_sigmaI/netI 0.0845
_diffrn_reflns_limit_h_max 10
_diffrn_reflns_limit_h_min -10
_diffrn_reflns_limit_k_max 26
_diffrn_reflns_limit_k_min -26
_diffrn_reflns_limit_l_max 18
_diffrn_reflns_limit_l_min -18
_diffrn_reflns_number 10337
_diffrn_reflns_theta_full 28.28
_diffrn_reflns_theta_max 28.28
_diffrn_reflns_theta_min 2.02
_diffrn_standards_decay_% 0
_diffrn_standards_number 0
_exptl_absorpt_coefficient_mu 22.321
_exptl_absorpt_correction_T_max 0.168
_exptl_absorpt_correction_T_min 0.096
_exptl_absorpt_correction_type multi-scan
_exptl_absorpt_process_details 'SADABS; Sheldrick, 1997.'
_exptl_crystal_colour Orange
_exptl_crystal_density_diffrn 3.888
_exptl_crystal_density_method 'not measured'
_exptl_crystal_description irregular
_exptl_crystal_F_000 2269
_exptl_crystal_size_max 0.10
_exptl_crystal_size_mid 0.10
_exptl_crystal_size_min 0.08
_refine_diff_density_max 3.696
_refine_diff_density_min -1.333
_refine_diff_density_rms 0.435
_refine_ls_extinction_method none
_refine_ls_goodness_of_fit_ref 0.984
_refine_ls_hydrogen_treatment none
_refine_ls_matrix_type full
_refine_ls_number_parameters 105
_refine_ls_number_reflns 2709
_refine_ls_number_restraints 0
_refine_ls_restrained_S_all 0.984
_refine_ls_R_factor_all 0.1451
_refine_ls_R_factor_gt 0.0507
_refine_ls_shift/su_max 0.000
_refine_ls_shift/su_mean 0.000
_refine_ls_structure_factor_coef Fsqd
_refine_ls_weighting_details 'calc w=1/[\s^2^(Fo^2^)+(0.0631P)^2^+0.0000P] where P=(Fo^2^+2Fc^2^)/3'
_refine_ls_weighting_scheme calc
_refine_ls_wR_factor_gt 0.1137
_refine_ls_wR_factor_ref 0.1532
_reflns_number_gt 1240
_reflns_number_total 2709
_reflns_threshold_expression >2sigma(I)
_cod_data_source_file ic061064zsi20060613_104620_1.cif
_cod_data_source_block sad
_cod_depositor_comments
;
The following automatic conversions were performed:
'_symmetry_cell_setting' value 'Monoclinic' changed to 'monoclinic'
according to '/home/saulius/struct/CIF-dictionaries/cif_core.dic'
dictionary named 'cif_core.dic' version 2.4.1 from
2010-06-29.

'_exptl_absorpt_correction_type' value 'Multi-scan' changed
to 'multi-scan' according to
'/home/saulius/struct/CIF-dictionaries/cif_core.dic' dictionary named
'cif_core.dic' version 2.4.1 from 2010-06-29.

Automatic conversion script
Id: cif_fix_enum 1527 2010-12-29 10:47:43Z saulius 
;
_cod_original_cell_volume 2204.2(11)
_cod_database_code 4306887

loop_
_symmetry_equiv_pos_as_xyz
'x, y, z'
'-x, y, -z+1/2'
'x+1/2, y+1/2, z'
'-x+1/2, y+1/2, -z+1/2'
'-x, -y, -z'
'x, -y, z-1/2'
'-x+1/2, -y+1/2, -z'
'x+1/2, -y+1/2, z-1/2'

loop_
_atom_site_label
_atom_site_type_symbol
_atom_site_fract_x
_atom_site_fract_y
_atom_site_fract_z
_atom_site_U_iso_or_equiv
_atom_site_adp_type
_atom_site_occupancy
_atom_site_symmetry_multiplicity
_atom_site_calc_flag
_atom_site_refinement_flags
_atom_site_disorder_assembly
_atom_site_disorder_group
Ge1 Ge 0.13739(15) 0.54828(6) 0.73175(8) 0.0129(3) Uani 1 1 d . . .
Ge2 Ge 0.13592(16) 0.34859(6) 0.72945(9) 0.0146(3) Uani 1 1 d . . .
Se1 Se 0.13497(16) 0.63636(6) 0.62587(9) 0.0214(3) Uani 1 1 d . . .
Se2 Se 0.36900(15) 0.54979(6) 0.87271(9) 0.0200(3) Uani 1 1 d . . .
Se3 Se 0.13185(14) 0.44958(6) 0.63086(8) 0.0157(3) Uani 1 1 d . . .
Se4 Se 0.37095(15) 0.34471(6) 0.86863(9) 0.0188(3) Uani 1 1 d . . .
Se5 Se 0.12512(14) 0.26138(6) 0.61986(9) 0.0182(3) Uani 1 1 d . . .
Na1 Na 0.2467(5) 0.44434(18) 0.9793(3) 0.0378(16) Uani 0.909(5) 1 d P . .
Ag1 Ag 0.2467(5) 0.44434(18) 0.9793(3) 0.0378(16) Uani 0.091(5) 1 d P . .
Na2 Na 0.2292(6) 0.64946(18) 0.9796(3) 0.043(2) Uani 0.935(5) 1 d P . .
Ag2 Ag 0.2292(6) 0.64946(18) 0.9796(3) 0.043(2) Uani 0.065(5) 1 d P . .
Na3 Na 0.2500 0.7500 0.5000 0.0309(18) Uani 1 2 d S . .
Na4 Na 0.5000 0.4477(3) 0.7500 0.0226(15) Uani 1 2 d S . .
Na5 Na 0.5000 0.6582(3) 0.7500 0.0231(16) Uani 1 2 d S . .
Na6 Na 0.5000 0.2399(3) 0.7500 0.0348(19) Uani 1 2 d S . .

loop_
_atom_site_aniso_label
_atom_site_aniso_U_11
_atom_site_aniso_U_22
_atom_site_aniso_U_33
_atom_site_aniso_U_23
_atom_site_aniso_U_13
_atom_site_aniso_U_12
Ge1 0.0133(6) 0.0125(6) 0.0127(6) -0.0004(5) 0.0033(5) -0.0003(6)
Ge2 0.0169(7) 0.0129(6) 0.0142(7) -0.0006(5) 0.0046(6) 0.0003(5)
Se1 0.0254(8) 0.0190(6) 0.0205(8) 0.0081(5) 0.0077(6) 0.0002(6)
Se2 0.0175(7) 0.0218(6) 0.0175(7) -0.0006(6) -0.0005(5) 0.0008(6)
Se3 0.0206(7) 0.0146(6) 0.0130(6) -0.0016(6) 0.0062(5) -0.0002(6)
Se4 0.0174(7) 0.0211(7) 0.0163(7) 0.0008(6) 0.0021(6) 0.0006(5)
Se5 0.0202(7) 0.0156(6) 0.0192(7) -0.0061(5) 0.0059(6) 0.0011(5)
Na1 0.047(3) 0.030(2) 0.042(3) 0.012(2) 0.023(2) 0.003(2)
Ag1 0.047(3) 0.030(2) 0.042(3) 0.012(2) 0.023(2) 0.003(2)
Na2 0.066(4) 0.030(3) 0.044(3) -0.007(2) 0.035(3) 0.000(2)
Ag2 0.066(4) 0.030(3) 0.044(3) -0.007(2) 0.035(3) 0.000(2)
Na3 0.039(5) 0.025(4) 0.029(4) -0.002(3) 0.008(4) 0.003(3)
Na4 0.023(4) 0.022(3) 0.024(4) 0.000 0.009(3) 0.000
Na5 0.020(4) 0.028(4) 0.024(4) 0.000 0.011(3) 0.000
Na6 0.051(5) 0.023(4) 0.027(4) 0.000 0.005(4) 0.000

loop_
_atom_type_symbol
_atom_type_description
_atom_type_scat_dispersion_real
_atom_type_scat_dispersion_imag
_atom_type_scat_source
Na Na 0.0362 0.0249 'International Tables Vol C Tables 4.2.6.8 and 6.1.1.4'
Ge Ge 0.1547 1.8001 'International Tables Vol C Tables 4.2.6.8 and 6.1.1.4'
Se Se -0.0929 2.2259 'International Tables Vol C Tables 4.2.6.8 and 6.1.1.4'
Ag Ag -0.8971 1.1015 'International Tables Vol C Tables 4.2.6.8 and 6.1.1.4'

loop_
_geom_angle_atom_site_label_1
_geom_angle_atom_site_label_2
_geom_angle_atom_site_label_3
_geom_angle
_geom_angle_site_symmetry_1
_geom_angle_site_symmetry_3
_geom_angle_publ_flag
Se1 Ge1 Se2 113.57(7) . . ?
Se1 Ge1 Ge1 107.06(6) . 2_556 ?
Se2 Ge1 Ge1 113.06(8) . 2_556 ?
Se1 Ge1 Se3 104.83(6) . . ?
Se2 Ge1 Se3 112.82(7) . . ?
Ge1 Ge1 Se3 104.77(5) 2_556 . ?
Se1 Ge1 Na4 110.24(8) . . ?
Se2 Ge1 Na4 59.01(6) . . ?
Ge1 Ge1 Na4 141.55(8) 2_556 . ?
Se3 Ge1 Na4 56.76(7) . . ?
Se4 Ge2 Se5 113.86(7) . . ?
Se4 Ge2 Ge2 112.62(8) . 2_556 ?
Se5 Ge2 Ge2 106.80(6) . 2_556 ?
Se4 Ge2 Se3 112.50(7) . . ?
Se5 Ge2 Se3 105.06(6) . . ?
Ge2 Ge2 Se3 105.30(5) 2_556 . ?
Se4 Ge2 Na4 58.40(6) . . ?
Se5 Ge2 Na4 111.15(8) . . ?
Ge2 Ge2 Na4 141.12(8) 2_556 . ?
Se3 Ge2 Na4 56.88(7) . . ?
Ge1 Se1 Ag2 102.84(9) . 2_556 ?
Ge1 Se1 Na2 102.84(9) . 2_556 ?
Ag2 Se1 Na2 0.00(10) 2_556 2_556 ?
Ge1 Se1 Ag1 94.45(9) . 6_565 ?
Ag2 Se1 Ag1 99.08(12) 2_556 6_565 ?
Na2 Se1 Ag1 99.08(12) 2_556 6_565 ?
Ge1 Se1 Na1 94.45(9) . 6_565 ?
Ag2 Se1 Na1 99.08(12) 2_556 6_565 ?
Na2 Se1 Na1 99.08(12) 2_556 6_565 ?
Ag1 Se1 Na1 0.00(15) 6_565 6_565 ?
Ge1 Se1 Na5 84.75(10) . . ?
Ag2 Se1 Na5 165.59(14) 2_556 . ?
Na2 Se1 Na5 165.59(14) 2_556 . ?
Ag1 Se1 Na5 92.44(11) 6_565 . ?
Na1 Se1 Na5 92.44(11) 6_565 . ?
Ge1 Se1 Na6 95.43(10) . 3_455 ?
Ag2 Se1 Na6 76.17(9) 2_556 3_455 ?
Na2 Se1 Na6 76.17(9) 2_556 3_455 ?
Ag1 Se1 Na6 169.79(12) 6_565 3_455 ?
Na1 Se1 Na6 169.79(12) 6_565 3_455 ?
Na5 Se1 Na6 91.06(9) . 3_455 ?
Ge1 Se1 Na3 163.15(6) . . ?
Ag2 Se1 Na3 93.64(8) 2_556 . ?
Na2 Se1 Na3 93.64(8) 2_556 . ?
Ag1 Se1 Na3 79.30(8) 6_565 . ?
Na1 Se1 Na3 79.30(8) 6_565 . ?
Na5 Se1 Na3 79.95(9) . . ?
Na6 Se1 Na3 91.88(10) 3_455 . ?
Ge1 Se2 Na2 96.41(11) . . ?
Ge1 Se2 Na1 96.86(10) . . ?
Na2 Se2 Na1 90.03(12) . . ?
Ge1 Se2 Na4 80.45(5) . . ?
Na2 Se2 Na4 176.74(11) . . ?
Na1 Se2 Na4 91.20(12) . . ?
Ge1 Se2 Na5 81.75(5) . . ?
Na2 Se2 Na5 92.48(12) . . ?
Na1 Se2 Na5 177.26(12) . . ?
Na4 Se2 Na5 86.24(12) . . ?
Ge1 Se2 Na1 163.04(9) . 5_667 ?
Na2 Se2 Na1 94.91(12) . 5_667 ?
Na1 Se2 Na1 95.71(10) . 5_667 ?
Na4 Se2 Na1 87.97(8) . 5_667 ?
Na5 Se2 Na1 85.19(7) . 5_667 ?
Ge1 Se3 Ge2 110.62(6) . . ?
Ge1 Se3 Na4 80.22(11) . . ?
Ge2 Se3 Na4 79.55(11) . . ?
Ge1 Se3 Ag1 100.26(8) . 2_556 ?
Ge2 Se3 Ag1 96.44(9) . 2_556 ?
Na4 Se3 Ag1 175.83(11) . 2_556 ?
Ge1 Se3 Na1 100.26(8) . 2_556 ?
Ge2 Se3 Na1 96.44(9) . 2_556 ?
Na4 Se3 Na1 175.83(11) . 2_556 ?
Ag1 Se3 Na1 0.00(8) 2_556 2_556 ?
Ge1 Se3 Na2 159.45(9) . 6_565 ?
Ge2 Se3 Na2 83.73(8) . 6_565 ?
Na4 Se3 Na2 88.41(12) . 6_565 ?
Ag1 Se3 Na2 92.33(11) 2_556 6_565 ?
Na1 Se3 Na2 92.33(11) 2_556 6_565 ?
Ge1 Se3 Na1 83.44(8) . 6_565 ?
Ge2 Se3 Na1 158.54(8) . 6_565 ?
Na4 Se3 Na1 87.35(11) . 6_565 ?
Ag1 Se3 Na1 96.82(10) 2_556 6_565 ?
Na1 Se3 Na1 96.82(10) 2_556 6_565 ?
Na2 Se3 Na1 78.95(10) 6_565 6_565 ?
Ge2 Se4 Na1 95.97(10) . . ?
Ge2 Se4 Na3 102.04(6) . 4_546 ?
Na1 Se4 Na3 83.55(8) . 4_546 ?
Ge2 Se4 Na4 80.80(5) . . ?
Na1 Se4 Na4 92.66(11) . . ?
Na3 Se4 Na4 175.46(9) 4_546 . ?
Ge2 Se4 Na6 83.55(5) . . ?
Na1 Se4 Na6 179.49(11) . . ?
Na3 Se4 Na6 96.71(10) 4_546 . ?
Na4 Se4 Na6 87.10(12) . . ?
Ge2 Se4 Na2 163.18(9) . 5_667 ?
Na1 Se4 Na2 93.01(11) . 5_667 ?
Na3 Se4 Na2 93.07(8) 4_546 5_667 ?
Na4 Se4 Na2 84.61(8) . 5_667 ?
Na6 Se4 Na2 87.42(7) . 5_667 ?
Ge2 Se5 Ag2 91.04(9) . 6_565 ?
Ge2 Se5 Na2 91.04(9) . 6_565 ?
Ag2 Se5 Na2 0.00(16) 6_565 6_565 ?
Ge2 Se5 Na3 105.75(5) . 3_445 ?
Ag2 Se5 Na3 95.88(10) 6_565 3_445 ?
Na2 Se5 Na3 95.88(10) 6_565 3_445 ?
Ge2 Se5 Na2 155.95(11) . 4_546 ?
Ag2 Se5 Na2 85.69(11) 6_565 4_546 ?
Na2 Se5 Na2 85.69(11) 6_565 4_546 ?
Na3 Se5 Na2 98.28(10) 3_445 4_546 ?
Ge2 Se5 Ag2 155.95(11) . 4_546 ?
Ag2 Se5 Ag2 85.69(11) 6_565 4_546 ?
Na2 Se5 Ag2 85.69(11) 6_565 4_546 ?
Na3 Se5 Ag2 98.28(10) 3_445 4_546 ?
Na2 Se5 Ag2 0.00(9) 4_546 4_546 ?
Ge2 Se5 Na6 82.22(11) . . ?
Ag2 Se5 Na6 93.67(12) 6_565 . ?
Na2 Se5 Na6 93.67(12) 6_565 . ?
Na3 Se5 Na6 167.40(13) 3_445 . ?
Na2 Se5 Na6 74.24(13) 4_546 . ?
Ag2 Se5 Na6 74.24(13) 4_546 . ?
Ge2 Se5 Na5 94.19(10) . 3_445 ?
Ag2 Se5 Na5 174.35(12) 6_565 3_445 ?
Na2 Se5 Na5 174.35(12) 6_565 3_445 ?
Na3 Se5 Na5 80.64(3) 3_445 3_445 ?
Na2 Se5 Na5 90.39(11) 4_546 3_445 ?
Ag2 Se5 Na5 90.39(11) 4_546 3_445 ?
Na6 Se5 Na5 89.18(9) . 3_445 ?
Se4 Na1 Se2 90.58(11) . . ?
Se4 Na1 Se1 102.34(12) . 6_566 ?
Se2 Na1 Se1 165.60(16) . 6_566 ?
Se4 Na1 Se3 101.77(13) . 2_556 ?
Se2 Na1 Se3 98.73(12) . 2_556 ?
Se1 Na1 Se3 84.99(10) 6_566 2_556 ?
Se4 Na1 Se2 87.40(11) . 5_667 ?
Se2 Na1 Se2 84.29(10) . 5_667 ?
Se1 Na1 Se2 89.90(11) 6_566 5_667 ?
Se3 Na1 Se2 170.27(15) 2_556 5_667 ?
Se4 Na1 Se3 173.23(15) . 6_566 ?
Se2 Na1 Se3 93.25(11) . 6_566 ?
Se1 Na1 Se3 73.28(9) 6_566 6_566 ?
Se3 Na1 Se3 83.18(10) 2_556 6_566 ?
Se2 Na1 Se3 87.42(11) 5_667 6_566 ?
Se4 Na1 Na3 49.49(6) . 4_546 ?
Se2 Na1 Na3 139.96(13) . 4_546 ?
Se1 Na1 Na3 52.93(6) 6_566 4_546 ?
Se3 Na1 Na3 93.31(10) 2_556 4_546 ?
Se2 Na1 Na3 90.19(9) 5_667 4_546 ?
Se3 Na1 Na3 126.17(11) 6_566 4_546 ?
Se4 Na1 Na2 135.44(13) . . ?
Se2 Na1 Na2 44.91(8) . . ?
Se1 Na1 Na2 122.10(13) 6_566 . ?
Se3 Na1 Na2 86.31(11) 2_556 . ?
Se2 Na1 Na2 89.42(11) 5_667 . ?
Se3 Na1 Na2 48.85(8) 6_566 . ?
Na3 Na1 Na2 175.02(12) 4_546 . ?
Se2 Na2 Se1 99.11(13) . 2_556 ?
Se2 Na2 Se5 169.82(19) . 6_566 ?
Se1 Na2 Se5 87.60(12) 2_556 6_566 ?
Se2 Na2 Se5 91.00(12) . 4_556 ?
Se1 Na2 Se5 107.36(15) 2_556 4_556 ?
Se5 Na2 Se5 94.31(11) 6_566 4_556 ?
Se2 Na2 Se3 96.73(11) . 6_566 ?
Se1 Na2 Se3 83.05(11) 2_556 6_566 ?
Se5 Na2 Se3 76.37(10) 6_566 6_566 ?
Se5 Na2 Se3 165.95(17) 4_556 6_566 ?
Se2 Na2 Se4 84.68(12) . 5_667 ?
Se1 Na2 Se4 170.96(16) 2_556 5_667 ?
Se5 Na2 Se4 87.61(12) 6_566 5_667 ?
Se5 Na2 Se4 80.66(11) 4_556 5_667 ?
Se3 Na2 Se4 88.37(12) 6_566 5_667 ?
Se2 Na2 Na6 93.53(13) . 3_455 ?
Se1 Na2 Na6 54.18(9) 2_556 3_455 ?
Se5 Na2 Na6 96.61(13) 6_566 3_455 ?
Se5 Na2 Na6 53.49(9) 4_556 3_455 ?
Se3 Na2 Na6 137.10(15) 6_566 3_455 ?
Se4 Na2 Na6 134.12(14) 5_667 3_455 ?
Se2 Na2 Na2 136.44(19) . 7_567 ?
Se1 Na2 Na2 101.11(17) 2_556 7_567 ?
Se5 Na2 Na2 48.17(8) 6_566 7_567 ?
Se5 Na2 Na2 46.14(9) 4_556 7_567 ?
Se3 Na2 Na2 123.68(17) 6_566 7_567 ?
Se4 Na2 Na2 81.29(14) 5_667 7_567 ?
Na6 Na2 Na2 68.82(15) 3_455 7_567 ?
Se2 Na2 Na1 45.07(8) . . ?
Se1 Na2 Na1 86.52(11) 2_556 . ?
Se5 Na2 Na1 128.57(13) 6_566 . ?
Se5 Na2 Na1 135.96(13) 4_556 . ?
Se3 Na2 Na1 52.20(8) 6_566 . ?
Se4 Na2 Na1 90.48(11) 5_667 . ?
Na6 Na2 Na1 119.83(15) 3_455 . ?
Na2 Na2 Na1 171.1(2) 7_567 . ?
Se4 Na3 Se4 180.00(3) 4_556 6_565 ?
Se4 Na3 Se5 93.32(4) 4_556 3 ?
Se4 Na3 Se5 86.68(4) 6_565 3 ?
Se4 Na3 Se5 86.68(4) 4_556 5_566 ?
Se4 Na3 Se5 93.32(4) 6_565 5_566 ?
Se5 Na3 Se5 180.0 3 5_566 ?
Se4 Na3 Se1 94.66(4) 4_556 7_566 ?
Se4 Na3 Se1 85.34(4) 6_565 7_566 ?
Se5 Na3 Se1 81.50(3) 3 7_566 ?
Se5 Na3 Se1 98.50(3) 5_566 7_566 ?
Se4 Na3 Se1 85.34(4) 4_556 . ?
Se4 Na3 Se1 94.66(4) 6_565 . ?
Se5 Na3 Se1 98.50(3) 3 . ?
Se5 Na3 Se1 81.50(3) 5_566 . ?
Se1 Na3 Se1 180.0 7_566 . ?
Se4 Na3 Na1 46.96(6) 4_556 4_556 ?
Se4 Na3 Na1 133.04(6) 6_565 4_556 ?
Se5 Na3 Na1 84.19(7) 3 4_556 ?
Se5 Na3 Na1 95.81(6) 5_566 4_556 ?
Se1 Na3 Na1 47.77(6) 7_566 4_556 ?
Se1 Na3 Na1 132.23(6) . 4_556 ?
Se4 Na3 Na1 133.04(6) 4_556 6_565 ?
Se4 Na3 Na1 46.96(6) 6_565 6_565 ?
Se5 Na3 Na1 95.81(6) 3 6_565 ?
Se5 Na3 Na1 84.19(7) 5_566 6_565 ?
Se1 Na3 Na1 132.23(6) 7_566 6_565 ?
Se1 Na3 Na1 47.77(6) . 6_565 ?
Na1 Na3 Na1 180.000(1) 4_556 6_565 ?
Se4 Na3 Na5 94.31(7) 4_556 7_566 ?
Se4 Na3 Na5 85.69(7) 6_565 7_566 ?
Se5 Na3 Na5 129.51(5) 3 7_566 ?
Se5 Na3 Na5 50.49(5) 5_566 7_566 ?
Se1 Na3 Na5 48.16(6) 7_566 7_566 ?
Se1 Na3 Na5 131.84(6) . 7_566 ?
Na1 Na3 Na5 66.07(10) 4_556 7_566 ?
Na1 Na3 Na5 113.93(10) 6_565 7_566 ?
Se4 Na3 Na5 85.69(7) 4_556 . ?
Se4 Na3 Na5 94.31(7) 6_565 . ?
Se5 Na3 Na5 50.49(5) 3 . ?
Se5 Na3 Na5 129.51(5) 5_566 . ?
Se1 Na3 Na5 131.84(6) 7_566 . ?
Se1 Na3 Na5 48.16(6) . . ?
Na1 Na3 Na5 113.93(10) 4_556 . ?
Na1 Na3 Na5 66.07(10) 6_565 . ?
Na5 Na3 Na5 180.0 7_566 . ?
Se3 Na4 Se3 178.5(2) . 2_656 ?
Se3 Na4 Se4 82.74(8) . . ?
Se3 Na4 Se4 98.27(10) 2_656 . ?
Se3 Na4 Se4 98.27(10) . 2_656 ?
Se3 Na4 Se4 82.74(8) 2_656 2_656 ?
Se4 Na4 Se4 93.40(18) . 2_656 ?
Se3 Na4 Se2 97.13(10) . 2_656 ?
Se3 Na4 Se2 81.88(8) 2_656 2_656 ?
Se4 Na4 Se2 178.92(17) . 2_656 ?
Se4 Na4 Se2 85.56(4) 2_656 2_656 ?
Se3 Na4 Se2 81.88(8) . . ?
Se3 Na4 Se2 97.13(10) 2_656 . ?
Se4 Na4 Se2 85.56(4) . . ?
Se4 Na4 Se2 178.92(17) 2_656 . ?
Se2 Na4 Se2 95.48(18) 2_656 . ?
Se3 Na4 Ge2 43.57(5) . . ?
Se3 Na4 Ge2 137.65(16) 2_656 . ?
Se4 Na4 Ge2 40.79(6) . . ?
Se4 Na4 Ge2 88.62(14) 2_656 . ?
Se2 Na4 Ge2 138.82(4) 2_656 . ?
Se2 Na4 Ge2 90.77(3) . . ?
Se3 Na4 Ge2 137.65(16) . 2_656 ?
Se3 Na4 Ge2 43.57(5) 2_656 2_656 ?
Se4 Na4 Ge2 88.62(14) . 2_656 ?
Se4 Na4 Ge2 40.79(6) 2_656 2_656 ?
Se2 Na4 Ge2 90.77(3) 2_656 2_656 ?
Se2 Na4 Ge2 138.82(4) . 2_656 ?
Ge2 Na4 Ge2 110.57(17) . 2_656 ?
Se3 Na4 Ge1 135.76(16) . 2_656 ?
Se3 Na4 Ge1 43.02(5) 2_656 2_656 ?
Se4 Na4 Ge1 139.86(4) . 2_656 ?
Se4 Na4 Ge1 91.46(4) 2_656 2_656 ?
Se2 Na4 Ge1 40.54(6) 2_656 2_656 ?
Se2 Na4 Ge1 89.16(14) . 2_656 ?
Ge2 Na4 Ge1 179.33(12) . 2_656 ?
Ge2 Na4 Ge1 69.88(3) 2_656 2_656 ?
Se3 Na4 Ge1 43.02(5) . . ?
Se3 Na4 Ge1 135.76(16) 2_656 . ?
Se4 Na4 Ge1 91.46(4) . . ?
Se4 Na4 Ge1 139.86(4) 2_656 . ?
Se2 Na4 Ge1 89.16(14) 2_656 . ?
Se2 Na4 Ge1 40.54(6) . . ?
Ge2 Na4 Ge1 69.88(3) . . ?
Ge2 Na4 Ge1 179.33(12) 2_656 . ?
Ge1 Na4 Ge1 109.67(17) 2_656 . ?
Se3 Na4 Na6 90.73(12) . . ?
Se3 Na4 Na6 90.73(12) 2_656 . ?
Se4 Na4 Na6 46.70(9) . . ?
Se4 Na4 Na6 46.70(9) 2_656 . ?
Se2 Na4 Na6 132.26(9) 2_656 . ?
Se2 Na4 Na6 132.26(9) . . ?
Ge2 Na4 Na6 55.28(9) . . ?
Ge2 Na4 Na6 55.28(9) 2_656 . ?
Ge1 Na4 Na6 125.17(9) 2_656 . ?
Ge1 Na4 Na6 125.17(9) . . ?
Se1 Na5 Se1 163.2(2) . 2_656 ?
Se1 Na5 Se5 90.60(7) . 4_556 ?
Se1 Na5 Se5 100.61(8) 2_656 4_556 ?
Se1 Na5 Se5 100.61(8) . 3 ?
Se1 Na5 Se5 90.60(7) 2_656 3 ?
Se5 Na5 Se5 96.44(18) 4_556 3 ?
Se1 Na5 Se2 77.88(9) . . ?
Se1 Na5 Se2 90.41(11) 2_656 . ?
Se5 Na5 Se2 85.78(4) 4_556 . ?
Se5 Na5 Se2 177.35(14) 3 . ?
Se1 Na5 Se2 90.41(11) . 2_656 ?
Se1 Na5 Se2 77.88(9) 2_656 2_656 ?
Se5 Na5 Se2 177.35(14) 4_556 2_656 ?
Se5 Na5 Se2 85.78(4) 3 2_656 ?
Se2 Na5 Se2 92.03(17) . 2_656 ?
Se1 Na5 Na3 138.80(9) . 2_656 ?
Se1 Na5 Na3 51.90(4) 2_656 2_656 ?
Se5 Na5 Na3 48.87(5) 4_556 2_656 ?
Se5 Na5 Na3 92.30(12) 3 2_656 ?
Se2 Na5 Na3 90.25(3) . 2_656 ?
Se2 Na5 Na3 129.74(5) 2_656 2_656 ?
Se1 Na5 Na3 51.90(4) . . ?
Se1 Na5 Na3 138.80(9) 2_656 . ?
Se5 Na5 Na3 92.30(12) 4_556 . ?
Se5 Na5 Na3 48.87(5) 3 . ?
Se2 Na5 Na3 129.74(5) . . ?
Se2 Na5 Na3 90.25(3) 2_656 . ?
Na3 Na5 Na3 124.77(16) 2_656 . ?
Se4 Na6 Se4 92.39(19) 2_656 . ?
Se4 Na6 Se1 85.97(4) 2_656 3_545 ?
Se4 Na6 Se1 178.36(18) . 3_545 ?
Se4 Na6 Se1 178.36(18) 2_656 4_546 ?
Se4 Na6 Se1 85.97(4) . 4_546 ?
Se1 Na6 Se1 95.67(19) 3_545 4_546 ?
Se4 Na6 Se5 78.35(9) 2_656 2_656 ?
Se4 Na6 Se5 90.52(11) . 2_656 ?
Se1 Na6 Se5 89.16(7) 3_545 2_656 ?
Se1 Na6 Se5 101.63(9) 4_546 2_656 ?
Se4 Na6 Se5 90.52(11) 2_656 . ?
Se4 Na6 Se5 78.35(9) . . ?
Se1 Na6 Se5 101.63(9) 3_545 . ?
Se1 Na6 Se5 89.16(7) 4_546 . ?
Se5 Na6 Se5 164.0(2) 2_656 . ?
Se4 Na6 Ag2 91.64(7) 2_656 4_546 ?
Se4 Na6 Ag2 130.48(9) . 4_546 ?
Se1 Na6 Ag2 49.66(9) 3_545 4_546 ?
Se1 Na6 Ag2 89.43(14) 4_546 4_546 ?
Se5 Na6 Ag2 138.45(13) 2_656 4_546 ?
Se5 Na6 Ag2 52.27(8) . 4_546 ?
Se4 Na6 Na2 91.64(7) 2_656 4_546 ?
Se4 Na6 Na2 130.48(9) . 4_546 ?
Se1 Na6 Na2 49.66(9) 3_545 4_546 ?
Se1 Na6 Na2 89.43(14) 4_546 4_546 ?
Se5 Na6 Na2 138.45(13) 2_656 4_546 ?
Se5 Na6 Na2 52.27(8) . 4_546 ?
Ag2 Na6 Na2 0.00(18) 4_546 4_546 ?
Se4 Na6 Ag2 130.48(9) 2_656 3_545 ?
Se4 Na6 Ag2 91.64(7) . 3_545 ?
Se1 Na6 Ag2 89.43(14) 3_545 3_545 ?
Se1 Na6 Ag2 49.66(9) 4_546 3_545 ?
Se5 Na6 Ag2 52.27(8) 2_656 3_545 ?
Se5 Na6 Ag2 138.45(13) . 3_545 ?
Ag2 Na6 Ag2 121.4(2) 4_546 3_545 ?
Na2 Na6 Ag2 121.4(2) 4_546 3_545 ?
Se4 Na6 Na2 130.48(9) 2_656 3_545 ?
Se4 Na6 Na2 91.64(7) . 3_545 ?
Se1 Na6 Na2 89.43(14) 3_545 3_545 ?
Se1 Na6 Na2 49.66(9) 4_546 3_545 ?
Se5 Na6 Na2 52.27(8) 2_656 3_545 ?
Se5 Na6 Na2 138.45(13) . 3_545 ?
Ag2 Na6 Na2 121.4(2) 4_546 3_545 ?
Na2 Na6 Na2 121.4(2) 4_546 3_545 ?
Ag2 Na6 Na2 0.00(15) 3_545 3_545 ?
Se4 Na6 Na4 46.20(9) 2_656 . ?
Se4 Na6 Na4 46.20(9) . . ?
Se1 Na6 Na4 132.16(9) 3_545 . ?
Se1 Na6 Na4 132.16(9) 4_546 . ?
Se5 Na6 Na4 81.99(12) 2_656 . ?
Se5 Na6 Na4 81.99(12) . . ?
Ag2 Na6 Na4 119.32(11) 4_546 . ?
Na2 Na6 Na4 119.32(11) 4_546 . ?
Ag2 Na6 Na4 119.32(11) 3_545 . ?
Na2 Na6 Na4 119.32(11) 3_545 . ?

loop_
_geom_bond_atom_site_label_1
_geom_bond_atom_site_label_2
_geom_bond_distance
_geom_bond_site_symmetry_2
_geom_bond_publ_flag
Ge1 Se1 2.3131(17) . ?
Ge1 Se2 2.3190(17) . ?
Ge1 Ge1 2.420(2) 2_556 ?
Ge1 Se3 2.4360(18) . ?
Ge1 Na4 3.519(4) . ?
Ge2 Se4 2.3205(18) . ?
Ge2 Se5 2.3226(17) . ?
Ge2 Ge2 2.427(3) 2_556 ?
Ge2 Se3 2.4573(17) . ?
Ge2 Na4 3.506(4) . ?
Se1 Ag2 2.921(5) 2_556 ?
Se1 Na2 2.921(5) 2_556 ?
Se1 Ag1 2.958(4) 6_565 ?
Se1 Na1 2.958(4) 6_565 ?
Se1 Na5 3.0180(17) . ?
Se1 Na6 3.108(5) 3_455 ?
Se1 Na3 3.1879(13) . ?
Se2 Na2 2.919(4) . ?
Se2 Na1 2.927(4) . ?
Se2 Na4 3.059(4) . ?
Se2 Na5 3.146(5) . ?
Se2 Na1 3.229(4) 5_667 ?
Se3 Na4 2.9862(13) . ?
Se3 Ag1 3.028(4) 2_556 ?
Se3 Na1 3.028(4) 2_556 ?
Se3 Na2 3.173(4) 6_565 ?
Se3 Na1 3.329(4) 6_565 ?
Se4 Na1 2.887(4) . ?
Se4 Na3 3.0039(13) 4_546 ?
Se4 Na4 3.025(4) . ?
Se4 Na6 3.051(5) . ?
Se4 Na2 3.348(5) 5_667 ?
Se5 Ag2 2.959(4) 6_565 ?
Se5 Na2 2.959(4) 6_565 ?
Se5 Na3 3.0451(14) 3_445 ?
Se5 Na2 3.058(4) 4_546 ?
Se5 Ag2 3.058(4) 4_546 ?
Se5 Na6 3.1082(16) . ?
Se5 Na5 3.119(4) 3_445 ?
Na1 Se1 2.958(4) 6_566 ?
Na1 Se3 3.028(4) 2_556 ?
Na1 Se2 3.229(4) 5_667 ?
Na1 Se3 3.329(4) 6_566 ?
Na1 Na3 3.926(4) 4_546 ?
Na1 Na2 4.135(5) . ?
Na2 Se1 2.921(5) 2_556 ?
Na2 Se5 2.959(4) 6_566 ?
Na2 Se5 3.058(4) 4_556 ?
Na2 Se3 3.173(4) 6_566 ?
Na2 Se4 3.348(5) 5_667 ?
Na2 Na6 3.721(6) 3_455 ?
Na2 Na2 4.093(7) 7_567 ?
Na3 Se4 3.0039(13) 4_556 ?
Na3 Se4 3.0039(13) 6_565 ?
Na3 Se5 3.0451(14) 3 ?
Na3 Se5 3.0451(14) 5_566 ?
Na3 Se1 3.1879(13) 7_566 ?
Na3 Na1 3.926(4) 4_556 ?
Na3 Na1 3.926(4) 6_565 ?
Na3 Na5 3.989(3) 7_566 ?
Na3 Na5 3.989(3) . ?
Na4 Se3 2.9862(14) 2_656 ?
Na4 Se4 3.025(4) 2_656 ?
Na4 Se2 3.059(4) 2_656 ?
Na4 Ge2 3.506(4) 2_656 ?
Na4 Ge1 3.519(4) 2_656 ?
Na4 Na6 4.187(9) . ?
Na5 Se1 3.0180(17) 2_656 ?
Na5 Se5 3.119(4) 4_556 ?
Na5 Se5 3.119(4) 3 ?
Na5 Se2 3.146(5) 2_656 ?
Na5 Na3 3.989(3) 2_656 ?
Na6 Se4 3.051(5) 2_656 ?
Na6 Se1 3.108(5) 3_545 ?
Na6 Se1 3.108(5) 4_546 ?
Na6 Se5 3.1082(16) 2_656 ?
Na6 Ag2 3.721(6) 4_546 ?
Na6 Na2 3.721(6) 4_546 ?
Na6 Ag2 3.721(6) 3_545 ?
Na6 Na2 3.721(6) 3_545 ?
